data_4502007
loop_
_publ_author_name
'Wang, Chengliang'
'Dong, Huanli'
'Li, Hongxiang'
'Zhao, Huaping'
'Meng, Qing'
'Hu, Wenping'

_publ_section_title
;
 Dibenzothiophene Derivatives: From Herringbone to Lamellar Packing Motif
;
_journal_issue 9
_journal_name_full 'Crystal Growth &amp; Design'
_journal_page_first 4155
_journal_paper_doi 10.1021/cg100863q
_journal_volume 10
_journal_year 2010
_chemical_formula_moiety 'C12 H8 O2 S'
_chemical_formula_sum 'C12 H8 O2 S'
_chemical_formula_weight 216.24
_chemical_name_systematic
; 
 ? 
;
_space_group_IT_number 15
_symmetry_cell_setting monoclinic
_symmetry_space_group_name_Hall '-C 2yc'
_symmetry_space_group_name_H-M 'C 1 2/c 1'
_atom_sites_solution_hydrogens geom
_atom_sites_solution_primary direct
_atom_sites_solution_secondary difmap
_audit_creation_method SHELXL-97
_cell_angle_alpha 90.00
_cell_angle_beta 91.34(3)
_cell_angle_gamma 90.00
_cell_formula_units_Z 4
_cell_length_a 10.043(2)
_cell_length_b 13.844(3)
_cell_length_c 7.0241(14)
_cell_measurement_reflns_used 568
_cell_measurement_temperature 173(2)
_cell_measurement_theta_max 27.48
_cell_measurement_theta_min 2.17
_cell_volume 976.3(3)
_computing_cell_refinement 'Rapid Auto(Rigaku 2001)'
_computing_data_collection 'Rapid Auto(Rigaku 2001)'
_computing_data_reduction 'Rapid Auto(Rigaku 2001)'
_computing_molecular_graphics 'XP in Siemens SHELXTL (Sheldrick, 1994)'
_computing_publication_material 'SHELX97 (Sheldrick, 1997)'
_computing_structure_refinement 'SHELXL-97 (Sheldrick, 1997)'
_computing_structure_solution 'SHELXS-97 (Sheldrick, 1990)'
_diffrn_ambient_temperature 173(2)
_diffrn_measured_fraction_theta_full 1.000
_diffrn_measured_fraction_theta_max 1.000
_diffrn_measurement_device_type 'Rigaku raxis Rapid IP Area Detector'
_diffrn_measurement_method '\w scans at fixed \c = 45\%'
_diffrn_radiation_monochromator graphite
_diffrn_radiation_source 'rotating anode'
_diffrn_radiation_type MoK\a
_diffrn_radiation_wavelength 0.71073
_diffrn_reflns_av_R_equivalents 0.1109
_diffrn_reflns_av_sigmaI/netI 0.1353
_diffrn_reflns_limit_h_max 12
_diffrn_reflns_limit_h_min -12
_diffrn_reflns_limit_k_max 16
_diffrn_reflns_limit_k_min -16
_diffrn_reflns_limit_l_max 8
_diffrn_reflns_limit_l_min -8
_diffrn_reflns_number 1790
_diffrn_reflns_theta_full 25.50
_diffrn_reflns_theta_max 25.50
_diffrn_reflns_theta_min 2.51
_exptl_absorpt_coefficient_mu 0.303
_exptl_absorpt_correction_T_max 0.9281
_exptl_absorpt_correction_T_min 0.8706
_exptl_absorpt_correction_type multi-scan
_exptl_absorpt_process_details 'ABSCOR by T.Higashi    8 March, 1995'
_exptl_crystal_colour colorless
_exptl_crystal_density_diffrn 1.471
_exptl_crystal_density_method 'not measured'
_exptl_crystal_description strip
_exptl_crystal_F_000 448
_exptl_crystal_size_max 0.47
_exptl_crystal_size_mid 0.43
_exptl_crystal_size_min 0.25
_refine_diff_density_max 0.543
_refine_diff_density_min -0.775
_refine_diff_density_rms 0.142
_refine_ls_extinction_method none
_refine_ls_goodness_of_fit_ref 1.068
_refine_ls_hydrogen_treatment constr
_refine_ls_matrix_type full
_refine_ls_number_parameters 69
_refine_ls_number_reflns 918
_refine_ls_number_restraints 0
_refine_ls_restrained_S_all 1.068
_refine_ls_R_factor_all 0.0984
_refine_ls_R_factor_gt 0.0822
_refine_ls_shift/su_max 0.000
_refine_ls_shift/su_mean 0.000
_refine_ls_structure_factor_coef Fsqd
_refine_ls_weighting_details 'calc w=1/[\s^2^(Fo^2^)+(0.0914P)^2^+0.0000P] where P=(Fo^2^+2Fc^2^)/3'
_refine_ls_weighting_scheme calc
_refine_ls_wR_factor_gt 0.1874
_refine_ls_wR_factor_ref 0.1978
_reflns_number_gt 694
_reflns_number_total 918
_reflns_threshold_expression >2sigma(I)
_cod_data_source_file cg100863q_si_002.cif
_cod_data_source_block sx2589
_cod_original_sg_symbol_H-M C2/c
_cod_database_code 4502007

loop_
_symmetry_equiv_pos_as_xyz
'x, y, z'
'-x, y, -z+1/2'
'x+1/2, y+1/2, z'
'-x+1/2, y+1/2, -z+1/2'
'-x, -y, -z'
'x, -y, z-1/2'
'-x+1/2, -y+1/2, -z'
'x+1/2, -y+1/2, z-1/2'

loop_
_atom_site_label
_atom_site_type_symbol
_atom_site_fract_x
_atom_site_fract_y
_atom_site_fract_z
_atom_site_U_iso_or_equiv
_atom_site_adp_type
_atom_site_occupancy
_atom_site_symmetry_multiplicity
_atom_site_calc_flag
_atom_site_refinement_flags
S1 S 0.5000 0.29514(10) 0.2500 0.0257(5) Uani 1 2 d S
O1 O 0.5228(3) 0.2411(2) 0.0789(3) 0.0389(8) Uani 1 1 d .
C1 C 0.3748(4) 0.3827(3) 0.2088(4) 0.0222(9) Uani 1 1 d .
C2 C 0.2425(4) 0.3643(3) 0.1632(4) 0.0292(10) Uani 1 1 d .
H2A H 0.2093 0.3002 0.1549 0.035 Uiso 1 1 calc R
C3 C 0.1605(4) 0.4432(3) 0.1302(5) 0.0335(10) Uani 1 1 d .
H3A H 0.0692 0.4337 0.0969 0.040 Uiso 1 1 calc R
C4 C 0.2114(4) 0.5366(3) 0.1456(4) 0.0353(11) Uani 1 1 d .
H4A H 0.1537 0.5899 0.1234 0.042 Uiso 1 1 calc R
C5 C 0.3445(4) 0.5537(3) 0.1927(4) 0.0312(10) Uani 1 1 d .
H5A H 0.3777 0.6178 0.2024 0.037 Uiso 1 1 calc R
C6 C 0.4287(4) 0.4748(3) 0.2255(4) 0.0220(9) Uani 1 1 d .

loop_
_atom_site_aniso_label
_atom_site_aniso_U_11
_atom_site_aniso_U_22
_atom_site_aniso_U_33
_atom_site_aniso_U_23
_atom_site_aniso_U_13
_atom_site_aniso_U_12
S1 0.0263(9) 0.0099(8) 0.0405(7) 0.000 -0.0059(5) 0.000
O1 0.036(2) 0.0202(19) 0.0601(16) -0.0167(13) -0.0083(12) 0.0049(13)
C1 0.030(2) 0.013(2) 0.0239(15) -0.0005(13) -0.0025(13) 0.0046(16)
C2 0.027(2) 0.032(3) 0.0288(16) -0.0060(15) -0.0017(14) -0.0021(18)
C3 0.025(2) 0.046(3) 0.0293(16) -0.0033(17) -0.0001(14) 0.013(2)
C4 0.040(3) 0.039(3) 0.0263(16) 0.0000(16) 0.0029(15) 0.024(2)
C5 0.052(3) 0.018(2) 0.0245(15) 0.0005(14) 0.0094(15) 0.011(2)
C6 0.032(2) 0.015(2) 0.0187(14) -0.0005(12) 0.0047(13) 0.0025(16)

loop_
_atom_type_symbol
_atom_type_description
_atom_type_scat_dispersion_real
_atom_type_scat_dispersion_imag
_atom_type_scat_source
C C 0.0033 0.0016 'International Tables Vol C Tables 4.2.6.8 and 6.1.1.4'
H H 0.0000 0.0000 'International Tables Vol C Tables 4.2.6.8 and 6.1.1.4'
O O 0.0106 0.0060 'International Tables Vol C Tables 4.2.6.8 and 6.1.1.4'
S S 0.1246 0.1234 'International Tables Vol C Tables 4.2.6.8 and 6.1.1.4'

loop_
_geom_angle_atom_site_label_1
_geom_angle_atom_site_label_2
_geom_angle_atom_site_label_3
_geom_angle
_geom_angle_site_symmetry_1
_geom_angle_site_symmetry_3
O1 S1 O1 117.3(3) . 2_655
O1 S1 C1 111.57(17) . 2_655
O1 S1 C1 110.27(15) 2_655 2_655
O1 S1 C1 110.27(15) . .
O1 S1 C1 111.57(17) 2_655 .
C1 S1 C1 93.3(3) 2_655 .
C2 C1 C6 123.9(3) . .
C2 C1 S1 126.1(3) . .
C6 C1 S1 110.0(3) . .
C3 C2 C1 117.3(4) . .
C3 C2 H2A 121.3 . .
C1 C2 H2A 121.3 . .
C2 C3 C4 120.2(4) . .
C2 C3 H3A 119.9 . .
C4 C3 H3A 119.9 . .
C5 C4 C3 121.7(4) . .
C5 C4 H4A 119.1 . .
C3 C4 H4A 119.1 . .
C4 C5 C6 118.7(4) . .
C4 C5 H5A 120.6 . .
C6 C5 H5A 120.6 . .
C1 C6 C5 118.1(4) . .
C1 C6 C6 113.4(2) . 2_655
C5 C6 C6 128.5(2) . 2_655

loop_
_geom_bond_atom_site_label_1
_geom_bond_atom_site_label_2
_geom_bond_distance
_geom_bond_site_symmetry_2
S1 O1 1.439(3) .
S1 O1 1.439(3) 2_655
S1 C1 1.765(4) 2_655
S1 C1 1.765(4) .
C1 C2 1.383(5) .
C1 C6 1.389(5) .
C2 C3 1.384(6) .
C2 H2A 0.9500 .
C3 C4 1.393(6) .
C3 H3A 0.9500 .
C4 C5 1.390(6) .
C4 H4A 0.9500 .
C5 C6 1.397(5) .
C5 H5A 0.9500 .
C6 C6 1.466(7) 2_655

loop_
_geom_torsion_atom_site_label_1
_geom_torsion_atom_site_label_2
_geom_torsion_atom_site_label_3
_geom_torsion_atom_site_label_4
_geom_torsion
_geom_torsion_site_symmetry_1
_geom_torsion_site_symmetry_4
O1 S1 C1 C2 64.8(3) . .
O1 S1 C1 C2 -67.4(3) 2_655 .
C1 S1 C1 C2 179.3(4) 2_655 .
O1 S1 C1 C6 -114.1(3) . .
O1 S1 C1 C6 113.6(3) 2_655 .
C1 S1 C1 C6 0.30(16) 2_655 .
C6 C1 C2 C3 0.9(5) . .
S1 C1 C2 C3 -178.0(2) . .
C1 C2 C3 C4 -0.8(5) . .
C2 C3 C4 C5 0.4(5) . .
C3 C4 C5 C6 -0.1(5) . .
C2 C1 C6 C5 -0.6(5) . .
S1 C1 C6 C5 178.4(2) . .
C2 C1 C6 C6 -179.8(3) . 2_655
S1 C1 C6 C6 -0.8(4) . 2_655
C4 C5 C6 C1 0.2(5) . .
C4 C5 C6 C6 179.3(4) . 2_655
